data_7013572
loop_
_publ_author_name
'Bonnet, Sylvestre'
'Collin, Jean-Paul'
'Gruber, Nathalie'
'Sauvage, Jean-Pierre'
'Schofield, Emma R.'

_publ_section_title
;
 Photochemical and thermal synthesis and characterization of
 polypyridine ruthenium(ii) complexes containing different monodentate
 ligandsElectronic supplementary information (ESI) available: View of
 the dimeric units of 8 and proton indexation used in the 1H NMR data.
 See http://www.rsc.org/suppdata/dt/b3/b310198c/
;
_journal_issue 24
_journal_name_full 'Dalton Transactions'
_journal_page_first 4654
_journal_paper_doi 10.1039/b310198c
_journal_year 2003
_chemical_formula_moiety 'C31 H25 Cl F6 N7 P Ru'
_chemical_formula_structural '[Ru(terpy)(phen)(Cl][PF6]'
_chemical_formula_sum 'C31 H25 Cl F6 N7 P Ru'
_chemical_formula_weight 777.08
_chemical_name_systematic ' ?'
_space_group_IT_number 2
_symmetry_cell_setting triclinic
_symmetry_space_group_name_Hall '-P 1'
_symmetry_space_group_name_H-M 'P -1'
_cell_angle_alpha 80.973(8)
_cell_angle_beta 80.067(8)
_cell_angle_gamma 85.708(8)
_cell_formula_units_Z 2
_cell_length_a 8.8775(4)
_cell_length_b 12.0354(5)
_cell_length_c 15.3203(6)
_cell_measurement_reflns_used 7235
_cell_measurement_temperature 173
_cell_measurement_theta_max 27.5
_cell_measurement_theta_min 1.4
_cell_volume 1590.46(13)
_computing_publication_material CIFGEN_IN_OpenMoleN_(_1997)
_computing_structure_refinement LSFM_OpenMoleN_(_1997)
_computing_structure_solution Direct_methods_(SIR,_Burla_et_al.,_1989)
_diffrn_ambient_temperature 173
_diffrn_measurement_details
;
7235 reflections were collected using program Collect
("Collect" Data collection software, Nonius B.V., 1998)
The conditions were as follow : crystal to detector distance =  36. mm.
Scan angle =  2.0 deg 1 scans of   20 sec per frame.
Data collection was divided into  5 set(s)
with the following starting angles and number of frames :

Set 1 Theta =    6.40 Omega =    0.00 Kappa =    0.00   91 frames
Set 2 Theta =   -3.40 Kappa = -172.00 Phi   =    0.00   22 frames
Set 3 Theta =   -5.50 Kappa = -167.00 Phi   =    0.00   20 frames
Set 4 Theta =   -6.40 Kappa =  112.00 Phi   =    0.00   14 frames
Set 5 Theta =   -6.40 Kappa =  -74.00 Phi   =    0.00   29 frames
Friedel pairs were averaged. Internal R = 0.04
;
_diffrn_measurement_device_type KappaCCD
_diffrn_measurement_method '\p scans'
_diffrn_radiation_monochromator graphite
_diffrn_radiation_type Mo-K\a
_diffrn_radiation_wavelength 0.71073
_diffrn_reflns_av_R_equivalents 0.040
_diffrn_reflns_av_sigmaI/netI 0.333
_diffrn_reflns_limit_h_max 11
_diffrn_reflns_limit_h_min 0
_diffrn_reflns_limit_k_max 15
_diffrn_reflns_limit_k_min -15
_diffrn_reflns_limit_l_max 19
_diffrn_reflns_limit_l_min -19
_diffrn_reflns_number 7235
_diffrn_reflns_theta_max 27.51
_diffrn_reflns_theta_min 2.5
_diffrn_source xray_tube
_diffrn_standards_decay_% 0
_exptl_absorpt_coefficient_mu 0.697
_exptl_absorpt_correction_type none
_exptl_crystal_colour red
_exptl_crystal_density_diffrn 1.62
_exptl_crystal_density_method none
_exptl_crystal_description needle
_exptl_crystal_F_000 780
_exptl_crystal_size_max 0.20
_exptl_crystal_size_mid 0.10
_exptl_crystal_size_min 0.08
_refine_diff_density_max 0.624
_refine_diff_density_min -0.166
_refine_ls_extinction_method none
_refine_ls_goodness_of_fit_all 1.700
_refine_ls_goodness_of_fit_ref 1.032
_refine_ls_hydrogen_treatment noref
_refine_ls_matrix_type full
_refine_ls_number_constraints 0
_refine_ls_number_parameters 424
_refine_ls_number_reflns 5225
_refine_ls_number_restraints 0
_refine_ls_R_factor_all 0.062
_refine_ls_R_factor_gt 0.038
_refine_ls_shift/esd_mean 0.000
_refine_ls_shift/su_max 0.005
_refine_ls_structure_factor_coef F
_refine_ls_weighting_scheme sigma
_refine_ls_wR_factor_all 0.124
_refine_ls_wR_factor_ref 0.051
_reflns_number_gt 5225
_reflns_number_total 7235
_reflns_threshold_expression >3.0\s(I)
_cod_data_source_file b310198c.txt
_cod_data_source_block st532
_cod_original_cell_volume 1590.5(1)
_cod_original_sg_symbol_H-M P-1
_cod_database_code 7013572

loop_
_symmetry_equiv_pos_as_xyz
x,y,z
-x,-y,-z

loop_
_atom_site_label
_atom_site_fract_x
_atom_site_fract_y
_atom_site_fract_z
_atom_site_U_iso_or_equiv
_atom_site_adp_type
_atom_site_calc_flag
_atom_site_calc_attached_atom
_atom_site_type_symbol
RU 0.32302(3) 0.06609(2) 0.79408(2) 0.0198(1) Uani ? ? Ru
CL 0.38164(9) 0.12318(6) 0.92844(5) 0.0267(3) Uani ? ? Cl
N1 0.4288(3) 0.2036(2) 0.7097(2) 0.022(1) Uani ? ? N
C1 0.4994(3) 0.2868(2) 0.7315(2) 0.027(2) Uani ? ? C
C2 0.5671(4) 0.3734(2) 0.6663(2) 0.031(2) Uani ? ? C
C3 0.5621(4) 0.3732(2) 0.5779(2) 0.029(2) Uani ? ? C
C4 0.4870(3) 0.2863(2) 0.5528(2) 0.026(1) Uani ? ? C
C5 0.4718(4) 0.2786(3) 0.4617(2) 0.035(2) Uani ? ? C
C6 0.3996(4) 0.1917(3) 0.4420(2) 0.036(2) Uani ? ? C
C7 0.3348(4) 0.1055(3) 0.5112(2) 0.031(2) Uani ? ? C
C8 0.2588(4) 0.0123(3) 0.4959(2) 0.038(2) Uani ? ? C
C9 0.2061(4) -0.0669(2) 0.5659(2) 0.036(2) Uani ? ? C
C10 0.2214(4) -0.0546(2) 0.6529(2) 0.030(2) Uani ? ? C
N2 0.2903(3) 0.0334(2) 0.6714(2) 0.023(1) Uani ? ? N
C11 0.3468(3) 0.1125(2) 0.6000(2) 0.025(1) Uani ? ? C
C12 0.4219(3) 0.2038(2) 0.6210(2) 0.024(1) Uani ? ? C
N3 0.5079(3) -0.0500(2) 0.7940(2) 0.023(1) Uani ? ? N
C13 0.6567(3) -0.0333(2) 0.7579(2) 0.028(2) Uani ? ? C
C14 0.7687(4) -0.1206(3) 0.7593(2) 0.033(2) Uani ? ? C
C15 0.7285(4) -0.2275(3) 0.7988(2) 0.037(2) Uani ? ? C
C16 0.5782(4) -0.2457(2) 0.8375(2) 0.034(2) Uani ? ? C
C17 0.4685(4) -0.1558(2) 0.8345(2) 0.026(1) Uani ? ? C
C18 0.3057(3) -0.1661(2) 0.8729(2) 0.023(1) Uani ? ? C
C19 0.2350(4) -0.2633(2) 0.9167(2) 0.029(2) Uani ? ? C
C20 0.0775(4) -0.2584(2) 0.9468(2) 0.031(2) Uani ? ? C
C21 -0.0077(4) -0.1570(2) 0.9343(2) 0.028(1) Uani ? ? C
C22 0.0673(3) -0.0610(2) 0.8904(2) 0.022(1) Uani ? ? C
N4 0.2216(3) -0.0680(2) 0.8611(2) 0.022(1) Uani ? ? N
C23 -0.0017(3) 0.0531(2) 0.8696(2) 0.022(1) Uani ? ? C
N5 0.0993(3) 0.1320(2) 0.8232(1) 0.022(1) Uani ? ? N
C24 0.0449(3) 0.2392(2) 0.8045(2) 0.026(1) Uani ? ? C
C25 -0.1062(4) 0.2723(2) 0.8293(2) 0.031(2) Uani ? ? C
C26 -0.2090(4) 0.1940(3) 0.8740(2) 0.032(2) Uani ? ? C
C27 -0.1562(3) 0.0822(2) 0.8948(2) 0.027(1) Uani ? ? C
P 0.1279(1) -0.41288(6) 0.70599(6) 0.0329(4) Uani ? ? P
F1 0.1984(3) -0.5348(2) 0.6998(3) 0.083(2) Uani ? ? F
F2 0.0598(3) -0.2897(2) 0.7113(2) 0.078(2) Uani ? ? F
F3 0.2825(3) -0.3789(2) 0.7306(2) 0.071(1) Uani ? ? F
F4 -0.0271(3) -0.4461(2) 0.6806(2) 0.073(1) Uani ? ? F
F5 0.1953(3) -0.3764(3) 0.6029(2) 0.067(2) Uani ? ? F
F6 0.0575(3) -0.4460(2) 0.8079(2) 0.074(2) Uani ? ? F
C28 0.0228(5) 0.3339(3) 0.5544(3) 0.057(2) Uani ? ? C
C29 -0.0425(4) 0.2264(3) 0.5944(2) 0.045(2) Uani ? ? C
N6 -0.0938(4) 0.1431(3) 0.6251(2) 0.060(2) Uani ? ? N
C30 0.2828(5) -0.5858(3) 0.9532(3) 0.054(2) Uani ? ? C
C31 0.4446(4) -0.5649(3) 0.9204(2) 0.044(2) Uani ? ? C
N7 0.5689(4) -0.5485(3) 0.8952(2) 0.060(2) Uani ? ? N
H1 0.5045 0.2880 0.7928 0.0354 Uiso calc C1 H
H2 0.6160 0.4317 0.6842 0.0412 Uiso calc C2 H
H3 0.6084 0.4305 0.5338 0.0406 Uiso calc C3 H
H4 0.5128 0.3348 0.4147 0.0488 Uiso calc C5 H
H5 0.3920 0.1882 0.3814 0.0492 Uiso calc C6 H
H6 0.2449 0.0053 0.4369 0.0498 Uiso calc C8 H
H7 0.1587 -0.1307 0.5554 0.0464 Uiso calc C9 H
H8 0.1819 -0.1101 0.7009 0.0384 Uiso calc C10 H
H9 0.6852 0.0403 0.7309 0.0363 Uiso calc C13 H
H10 0.8719 -0.1066 0.7333 0.0432 Uiso calc C14 H
H11 0.8035 -0.2881 0.7993 0.0486 Uiso calc C15 H
H12 0.5495 -0.3187 0.8660 0.0444 Uiso calc C16 H
H13 0.2933 -0.3323 0.9260 0.0390 Uiso calc C19 H
H14 0.0281 -0.3247 0.9759 0.0407 Uiso calc C20 H
H15 -0.1148 -0.1532 0.9553 0.0365 Uiso calc C21 H
H16 0.1138 0.2942 0.7730 0.0344 Uiso calc C24 H
H17 -0.1397 0.3489 0.8155 0.0407 Uiso calc C25 H
H18 -0.3139 0.2156 0.8905 0.0417 Uiso calc C26 H
H19 -0.2248 0.0268 0.9257 0.0348 Uiso calc C27 H
H20 0.1036 0.3469 0.5843 0.0730 Uiso calc C28 H
H21 0.0615 0.3320 0.4928 0.0730 Uiso calc C28 H
H22 -0.0543 0.3927 0.5600 0.0730 Uiso calc C28 H
H23 0.2677 -0.6640 0.9584 0.0746 Uiso calc C30 H
H24 0.2535 -0.5618 1.0102 0.0746 Uiso calc C30 H
H25 0.2222 -0.5450 0.9123 0.0746 Uiso calc C30 H

loop_
_atom_site_aniso_label
_atom_site_aniso_U_11
_atom_site_aniso_U_22
_atom_site_aniso_U_33
_atom_site_aniso_U_12
_atom_site_aniso_U_13
_atom_site_aniso_U_23
_atom_site_aniso_type_symbol
RU 0.0199(1) 0.0198(1) 0.0197(1) -0.00262(9) -0.00247(9) -0.00127(9) Ru
CL 0.0272(4) 0.0307(3) 0.0227(3) -0.0049(3) -0.0037(3) -0.0034(3) Cl
N1 0.020(1) 0.023(1) 0.023(1) 0.0009(9) -0.002(1) -0.0037(9) N
C1 0.027(2) 0.026(1) 0.029(2) -0.001(1) -0.004(1) -0.003(1) C
C2 0.032(2) 0.024(1) 0.040(2) -0.008(1) -0.006(1) -0.003(1) C
C3 0.029(2) 0.027(1) 0.032(2) -0.004(1) 0.001(1) 0.007(1) C
C4 0.025(2) 0.030(1) 0.025(2) -0.005(1) -0.001(1) 0.000(1) C
C5 0.039(2) 0.045(2) 0.024(2) -0.008(2) 0.000(2) 0.006(1) C
C6 0.040(2) 0.047(2) 0.025(2) -0.009(2) -0.004(2) -0.001(1) C
C7 0.029(2) 0.039(2) 0.026(2) -0.000(1) -0.005(1) -0.008(1) C
C8 0.047(2) 0.044(2) 0.027(2) -0.006(2) -0.012(1) -0.008(1) C
C9 0.046(2) 0.030(1) 0.034(2) -0.008(1) -0.007(1) -0.011(1) C
C10 0.032(2) 0.030(1) 0.028(2) -0.006(1) -0.007(1) -0.004(1) C
N2 0.020(1) 0.025(1) 0.025(1) -0.000(1) -0.002(1) -0.002(1) N
C11 0.023(2) 0.028(1) 0.023(1) -0.001(1) -0.003(1) -0.002(1) C
C12 0.020(1) 0.028(1) 0.024(2) 0.001(1) 0.000(1) -0.001(1) C
N3 0.024(1) 0.025(1) 0.022(1) -0.003(1) -0.003(1) -0.004(1) N
C13 0.024(2) 0.038(1) 0.023(1) -0.001(1) -0.004(1) -0.008(1) C
C14 0.025(2) 0.043(2) 0.032(2) -0.001(1) -0.003(1) -0.009(1) C
C15 0.034(2) 0.036(2) 0.040(2) 0.012(1) -0.006(2) -0.007(1) C
C16 0.036(2) 0.028(1) 0.038(2) 0.005(1) -0.009(1) -0.002(1) C
C17 0.029(2) 0.027(1) 0.022(1) -0.001(1) -0.004(1) -0.006(1) C
C18 0.025(2) 0.023(1) 0.021(1) -0.000(1) -0.005(1) -0.002(1) C
C19 0.038(2) 0.020(1) 0.031(2) -0.001(1) -0.005(1) -0.002(1) C
C20 0.038(2) 0.026(1) 0.030(2) -0.012(1) -0.002(1) -0.002(1) C
C21 0.029(2) 0.030(1) 0.026(2) -0.009(1) -0.003(1) -0.005(1) C
C22 0.022(1) 0.028(1) 0.019(1) -0.005(1) -0.004(1) -0.006(1) C
N4 0.023(1) 0.022(1) 0.021(1) -0.003(1) -0.004(1) -0.0016(9) N
C23 0.021(1) 0.029(1) 0.018(1) -0.006(1) -0.004(1) -0.005(1) C
N5 0.024(1) 0.023(1) 0.019(1) 0.000(1) -0.003(1) -0.003(1) N
C24 0.027(2) 0.024(1) 0.028(2) -0.001(1) -0.006(1) -0.002(1) C
C25 0.031(2) 0.030(1) 0.033(2) 0.004(1) -0.010(1) -0.003(1) C
C26 0.026(2) 0.040(2) 0.032(2) 0.004(1) -0.007(1) -0.010(1) C
C27 0.021(2) 0.036(1) 0.025(1) -0.004(1) -0.005(1) -0.007(1) C
P 0.0341(5) 0.0291(4) 0.0359(5) -0.0042(4) 0.0017(4) -0.0042(4) P
F1 0.073(2) 0.035(1) 0.224(4) 0.009(1) 0.018(2) -0.009(2) F
F2 0.067(2) 0.038(1) 0.183(3) 0.001(1) 0.043(2) -0.008(2) F
F3 0.049(1) 0.122(2) 0.061(1) -0.032(1) -0.002(1) -0.022(1) F
F4 0.044(1) 0.128(2) 0.069(1) -0.035(1) 0.001(1) -0.031(1) F
F5 0.054(1) 0.148(2) 0.038(1) -0.023(1) 0.005(1) -0.005(1) F
F6 0.071(2) 0.152(2) 0.038(1) -0.040(2) 0.003(1) 0.014(2) F
C28 0.059(2) 0.053(2) 0.059(2) -0.011(2) -0.018(2) -0.004(2) C
C29 0.044(2) 0.055(2) 0.037(2) -0.006(2) -0.010(2) -0.016(2) C
N6 0.066(2) 0.064(2) 0.051(2) -0.026(2) -0.003(2) -0.014(2) N
C30 0.053(2) 0.035(2) 0.087(3) -0.004(2) -0.018(2) -0.009(2) C
C31 0.061(2) 0.027(1) 0.052(2) -0.001(2) -0.017(2) -0.014(1) C
N7 0.058(2) 0.054(2) 0.068(2) -0.008(1) -0.005(2) -0.026(1) N

loop_
_atom_type_symbol
_atom_type_description
_atom_type_scat_dispersion_real
_atom_type_scat_dispersion_imag
_atom_type_scat_source
C ? 0.002 0.002 International_Tables_Vol_IV_Table_2.3.1
H ? 0.000 0.000 International_Tables_Vol_IV_Table_2.3.1
Cl ? 0.132 0.159 International_Tables_Vol_IV_Table_2.3.1
F ? 0.014 0.010 International_Tables_Vol_IV_Table_2.3.1
N ? 0.004 0.003 International_Tables_Vol_IV_Table_2.3.1
P ? 0.090 0.095 International_Tables_Vol_IV_Table_2.3.1
Ru ? -1.420 0.836 International_Tables_Vol_IV_Table_2.3.1

loop_
_geom_angle_atom_site_label_1
_geom_angle_atom_site_label_2
_geom_angle_atom_site_label_3
_geom_angle
_geom_angle_site_symmetry_1
_geom_angle_site_symmetry_2
_geom_angle_site_symmetry_3
_geom_angle_publ_flag
CL RU N1 93.51(7) . . . ?
CL RU N2 172.82(7) . . . ?
CL RU N3 89.41(7) . . . ?
CL RU N4 92.56(7) . . . ?
CL RU N5 90.01(7) . . . ?
N1 RU N2 79.38(9) . . . ?
N1 RU N3 99.9(1) . . . ?
N1 RU N4 173.90(9) . . . ?
N1 RU N5 101.17(9) . . . ?
N2 RU N3 90.8(1) . . . ?
N2 RU N4 94.5(1) . . . ?
N2 RU N5 92.3(1) . . . ?
N3 RU N4 79.5(1) . . . ?
N3 RU N5 158.9(1) . . . ?
N4 RU N5 79.5(1) . . . ?
N1 RU N2 79.38(9) . . . ?
N1 RU N3 99.9(1) . . . ?
N1 RU N4 173.90(9) . . . ?
N1 RU N5 101.17(9) . . . ?
N2 RU N3 90.8(1) . . . ?
N2 RU N4 94.5(1) . . . ?
N2 RU N5 92.3(1) . . . ?
N3 RU N4 79.5(1) . . . ?
N3 RU N5 158.9(1) . . . ?
N4 RU N5 79.5(1) . . . ?
RU N1 C1 128.8(2) . . . ?
RU N1 C12 113.2(2) . . . ?
C1 N1 C12 118.0(3) . . . ?
N1 C1 C2 122.1(3) . . . ?
C1 C2 C3 120.0(3) . . . ?
C2 C3 C4 119.1(3) . . . ?
C3 C4 C5 124.1(3) . . . ?
C3 C4 C12 117.7(3) . . . ?
C5 C4 C12 118.3(3) . . . ?
C4 C5 C6 121.0(3) . . . ?
C5 C6 C7 121.3(3) . . . ?
C6 C7 C8 124.5(3) . . . ?
C6 C7 C11 118.4(3) . . . ?
C8 C7 C11 117.0(3) . . . ?
C7 C8 C9 119.9(3) . . . ?
C8 C9 C10 120.1(3) . . . ?
C9 C10 N2 122.4(3) . . . ?
RU N2 C10 128.1(2) . . . ?
RU N2 C11 114.6(2) . . . ?
C10 N2 C11 117.3(3) . . . ?
C7 C11 N2 123.2(3) . . . ?
C7 C11 C12 120.5(3) . . . ?
N2 C11 C12 116.3(3) . . . ?
N1 C12 C4 123.1(3) . . . ?
N1 C12 C11 116.4(3) . . . ?
C4 C12 C11 120.5(3) . . . ?
RU N3 C13 128.1(2) . . . ?
RU N3 C17 113.4(2) . . . ?
C13 N3 C17 118.5(3) . . . ?
N3 C13 C14 122.1(3) . . . ?
C13 C14 C15 119.4(3) . . . ?
C14 C15 C16 119.4(3) . . . ?
C15 C16 C17 119.6(3) . . . ?
N3 C17 C16 121.0(3) . . . ?
N3 C17 C18 115.0(3) . . . ?
C16 C17 C18 124.0(3) . . . ?
C17 C18 C19 126.9(3) . . . ?
C17 C18 N4 113.3(2) . . . ?
C19 C18 N4 119.8(3) . . . ?
C18 C19 C20 119.3(3) . . . ?
C19 C20 C21 120.5(3) . . . ?
C20 C21 C22 118.7(3) . . . ?
C21 C22 N4 119.8(3) . . . ?
C21 C22 C23 127.2(3) . . . ?
N4 C22 C23 113.1(2) . . . ?
RU N4 C18 118.8(2) . . . ?
RU N4 C22 119.1(2) . . . ?
C18 N4 C22 122.0(2) . . . ?
C22 C23 N5 114.9(3) . . . ?
C22 C23 C27 123.8(3) . . . ?
N5 C23 C27 121.3(3) . . . ?
RU N5 C23 113.4(2) . . . ?
RU N5 C24 128.5(2) . . . ?
C23 N5 C24 118.1(3) . . . ?
N5 C24 C25 122.7(3) . . . ?
C24 C25 C26 119.8(3) . . . ?
C25 C26 C27 118.9(3) . . . ?
C23 C27 C26 119.2(3) . . . ?
F1 P F2 179.0(2) . . . ?
F1 P F3 89.6(2) . . . ?
F1 P F4 90.7(2) . . . ?
F1 P F5 89.7(2) . . . ?
F1 P F6 91.9(2) . . . ?
F2 P F3 89.7(2) . . . ?
F2 P F4 90.0(2) . . . ?
F2 P F5 89.6(2) . . . ?
F2 P F6 88.8(2) . . . ?
F3 P F4 179.5(2) . . . ?
F3 P F5 88.7(1) . . . ?
F3 P F6 92.0(2) . . . ?
F4 P F5 90.9(2) . . . ?
F4 P F6 88.4(1) . . . ?
F5 P F6 178.3(2) . . . ?
C28 C29 N6 179.5(4) . . . ?
C30 C31 N7 180(1) . . . ?

loop_
_geom_bond_atom_site_label_1
_geom_bond_atom_site_label_2
_geom_bond_distance
_geom_bond_site_symmetry_1
_geom_bond_site_symmetry_2
_geom_bond_publ_flag
RU CL 2.4180(8) . . ?
RU N1 2.105(2) . . ?
RU N2 2.051(3) . . ?
RU N3 2.074(3) . . ?
RU N4 1.961(2) . . ?
RU N5 2.084(3) . . ?
RU N1 2.105(2) . . ?
RU N2 2.051(3) . . ?
RU N3 2.074(3) . . ?
RU N4 1.961(2) . . ?
RU N5 2.084(3) . . ?
N1 C1 1.334(4) . . ?
N1 C12 1.370(4) . . ?
C1 C2 1.417(4) . . ?
C2 C3 1.363(5) . . ?
C3 C4 1.416(4) . . ?
C4 C5 1.442(5) . . ?
C4 C12 1.402(4) . . ?
C5 C6 1.364(5) . . ?
C6 C7 1.437(5) . . ?
C7 C8 1.421(5) . . ?
C7 C11 1.398(4) . . ?
C8 C9 1.360(5) . . ?
C9 C10 1.394(5) . . ?
C10 N2 1.353(4) . . ?
N2 C11 1.382(4) . . ?
C11 C12 1.433(4) . . ?
N3 C13 1.358(4) . . ?
N3 C17 1.368(4) . . ?
C13 C14 1.391(5) . . ?
C14 C15 1.378(5) . . ?
C15 C16 1.382(5) . . ?
C16 C17 1.401(4) . . ?
C17 C18 1.470(4) . . ?
C18 C19 1.389(4) . . ?
C18 N4 1.354(4) . . ?
C19 C20 1.394(5) . . ?
C20 C21 1.391(5) . . ?
C21 C22 1.396(4) . . ?
C22 N4 1.367(4) . . ?
C22 C23 1.471(4) . . ?
C23 N5 1.380(4) . . ?
C23 C27 1.393(4) . . ?
N5 C24 1.349(4) . . ?
C24 C25 1.376(5) . . ?
C25 C26 1.379(5) . . ?
C26 C27 1.397(5) . . ?
P F1 1.562(3) . . ?
P F2 1.567(3) . . ?
P F3 1.582(3) . . ?
P F4 1.587(3) . . ?
P F5 1.594(3) . . ?
P F6 1.579(3) . . ?
C28 C29 1.457(6) . . ?
C29 N6 1.132(5) . . ?
C30 C31 1.465(6) . . ?
C31 N7 1.125(5) . . ?

loop_
_geom_contact_atom_site_label_1
_geom_contact_atom_site_label_2
_geom_contact_distance
_geom_contact_site_symmetry_1
_geom_contact_site_symmetry_2
_geom_contact_publ_flag
? ? ? ? ? ?
